data_4511059
loop_
_publ_author_name
'Mahjoor, Parisa'
'Latturner, Susan E.'

_publ_section_title
;
 Synthesis and Structural Characterization of [bpyr]4[V4O4Cl12] and
 [bpyr]4[Bi4Cl16] grown in Ionic Liquid [bpyr][AlCl4] (bpyr =
 1-Butylpyridinium)
;
_journal_issue 3
_journal_name_full 'Crystal Growth &amp; Design'
_journal_page_first 1385
_journal_paper_doi 10.1021/cg800625w
_journal_volume 9
_journal_year 2009
_chemical_formula_sum 'C36 H56 Bi4 Cl16 N4'
_chemical_formula_weight 1947.97
_chemical_name_systematic
; 
 ? 
;
_space_group_IT_number 2
_symmetry_cell_setting triclinic
_symmetry_space_group_name_Hall '-P 1'
_symmetry_space_group_name_H-M 'P -1'
_atom_sites_solution_hydrogens geom
_atom_sites_solution_primary direct
_atom_sites_solution_secondary difmap
_audit_creation_method SHELXL-97
_cell_angle_alpha 109.460(3)
_cell_angle_beta 94.883(3)
_cell_angle_gamma 101.055(3)
_cell_formula_units_Z 1
_cell_length_a 10.9179(19)
_cell_length_b 11.249(2)
_cell_length_c 13.304(2)
_cell_measurement_reflns_used 15621
_cell_measurement_temperature 170(2)
_cell_measurement_theta_max 28.41
_cell_measurement_theta_min 1.64
_cell_volume 1492.3(4)
_computing_cell_refinement 'Bruker SMART'
_computing_data_collection 'Bruker SMART'
_computing_data_reduction 'Bruker SAINT'
_computing_molecular_graphics 'Bruker SHELXTL'
_computing_publication_material 'Bruker SHELXTL'
_computing_structure_refinement 'SHELXL-97 (Sheldrick, 1997)'
_computing_structure_solution 'SHELXS-97 (Sheldrick, 1990)'
_diffrn_ambient_temperature 293(2)
_diffrn_measured_fraction_theta_full 0.820
_diffrn_measured_fraction_theta_max 0.820
_diffrn_measurement_device_type 'Bruker APEX CCD area detector'
_diffrn_measurement_method 'phi and omega scans'
_diffrn_radiation_monochromator graphite
_diffrn_radiation_source 'fine-focus sealed tube'
_diffrn_radiation_type MoK\a
_diffrn_radiation_wavelength 0.71073
_diffrn_reflns_av_R_equivalents 0.1032
_diffrn_reflns_av_sigmaI/netI 0.1881
_diffrn_reflns_limit_h_max 14
_diffrn_reflns_limit_h_min -14
_diffrn_reflns_limit_k_max 15
_diffrn_reflns_limit_k_min -15
_diffrn_reflns_limit_l_max 17
_diffrn_reflns_limit_l_min -17
_diffrn_reflns_number 15621
_diffrn_reflns_theta_full 28.41
_diffrn_reflns_theta_max 28.41
_diffrn_reflns_theta_min 1.64
_exptl_absorpt_coefficient_mu 12.502
_exptl_absorpt_correction_T_max 0.779
_exptl_absorpt_correction_T_min 0.644
_exptl_absorpt_correction_type empirical
_exptl_absorpt_process_details 'via SADABS (Bruker, 2000)'
_exptl_crystal_colour colorless
_exptl_crystal_density_diffrn 2.167
_exptl_crystal_density_method 'not measured'
_exptl_crystal_description block
_exptl_crystal_F_000 904
_exptl_crystal_size_max 0.04
_exptl_crystal_size_mid 0.03
_exptl_crystal_size_min 0.02
_refine_diff_density_max 1.793
_refine_diff_density_min -4.193
_refine_diff_density_rms 0.277
_refine_ls_extinction_method none
_refine_ls_goodness_of_fit_ref 1.143
_refine_ls_hydrogen_treatment constr
_refine_ls_matrix_type full
_refine_ls_number_parameters 268
_refine_ls_number_reflns 6138
_refine_ls_number_restraints 0
_refine_ls_restrained_S_all 1.143
_refine_ls_R_factor_all 0.1602
_refine_ls_R_factor_gt 0.1008
_refine_ls_shift/su_max 0.010
_refine_ls_shift/su_mean 0.001
_refine_ls_structure_factor_coef Fsqd
_refine_ls_weighting_details 'calc w=1/[\s^2^(Fo^2^)+(0.0182P)^2^+0.0000P] where P=(Fo^2^+2Fc^2^)/3'
_refine_ls_weighting_scheme calc
_refine_ls_wR_factor_gt 0.1440
_refine_ls_wR_factor_ref 0.1607
_reflns_number_gt 4154
_reflns_number_total 6138
_reflns_threshold_expression >2sigma(I)
_cod_data_source_file cg800625w_si_001.cif
_cod_data_source_block pm1166centro
_cod_original_cell_volume 1492.4(5)
_cod_original_sg_symbol_H-M P-1
_cod_database_code 4511059

loop_
_symmetry_equiv_pos_as_xyz
'x, y, z'
'-x, -y, -z'

loop_
_atom_site_label
_atom_site_type_symbol
_atom_site_fract_x
_atom_site_fract_y
_atom_site_fract_z
_atom_site_U_iso_or_equiv
_atom_site_adp_type
_atom_site_occupancy
_atom_site_symmetry_multiplicity
_atom_site_calc_flag
_atom_site_refinement_flags
Bi1 Bi 0.21270(7) 0.83887(7) 0.14635(5) 0.0222(2) Uani 1 1 d .
Bi2 Bi -0.02214(6) 0.47853(7) 0.15485(5) 0.02136(19) Uani 1 1 d .
Cl1 Cl 0.1985(5) 0.5487(5) 0.0436(4) 0.0294(11) Uani 1 1 d .
Cl2 Cl -0.0412(5) 0.2229(5) 0.0606(4) 0.0324(11) Uani 1 1 d .
Cl3 Cl 0.0125(5) 0.7417(5) 0.2518(4) 0.0320(11) Uani 1 1 d .
Cl4 Cl 0.1680(6) 1.0607(5) 0.2208(4) 0.0454(14) Uani 1 1 d .
Cl5 Cl 0.3719(5) 0.8672(7) 0.3066(5) 0.0495(16) Uani 1 1 d .
Cl6 Cl 0.3850(4) 0.9203(5) 0.0505(4) 0.0284(10) Uani 1 1 d .
Cl7 Cl 0.1201(6) 0.4758(6) 0.3121(4) 0.0411(13) Uani 1 1 d .
Cl8 Cl -0.2147(5) 0.4468(5) 0.2428(5) 0.0399(13) Uani 1 1 d .
N1 N 0.8729(17) 0.2190(15) 0.4060(13) 0.032(4) Uani 1 1 d .
C1 C 0.851(3) 0.175(2) 0.2966(17) 0.046(6) Uani 1 1 d .
H1 H 0.9199 0.1856 0.2607 0.055 Uiso 1 1 calc R
C2 C 0.732(2) 0.117(3) 0.235(2) 0.053(7) Uani 1 1 d .
H2 H 0.7189 0.0875 0.1604 0.064 Uiso 1 1 calc R
C3 C 0.637(2) 0.104(2) 0.293(2) 0.055(7) Uani 1 1 d .
H3 H 0.5562 0.0625 0.2554 0.066 Uiso 1 1 calc R
C4 C 0.658(2) 0.155(2) 0.4115(19) 0.046(6) Uani 1 1 d .
H4 H 0.5900 0.1506 0.4493 0.055 Uiso 1 1 calc R
C5 C 0.775(2) 0.207(2) 0.4628(19) 0.042(5) Uani 1 1 d .
H5 H 0.7911 0.2359 0.5378 0.051 Uiso 1 1 calc R
C6 C 1.0065(19) 0.2758(19) 0.4634(17) 0.030(5) Uani 1 1 d .
H6A H 1.0080 0.3428 0.5323 0.036 Uiso 1 1 calc R
H6B H 1.0561 0.3149 0.4206 0.036 Uiso 1 1 calc R
C7 C 1.0637(19) 0.1681(19) 0.4817(15) 0.034(5) Uani 1 1 d .
H7A H 1.0170 0.1335 0.5286 0.040 Uiso 1 1 calc R
H7B H 1.0553 0.0981 0.4131 0.040 Uiso 1 1 calc R
C8 C 1.199(2) 0.2168(19) 0.5308(17) 0.035(5) Uani 1 1 d .
H8A H 1.2075 0.2889 0.5981 0.042 Uiso 1 1 calc R
H8B H 1.2460 0.2483 0.4826 0.042 Uiso 1 1 calc R
C9 C 1.254(2) 0.110(3) 0.553(2) 0.055(7) Uani 1 1 d .
H9A H 1.2117 0.0830 0.6047 0.083 Uiso 1 1 calc R
H9B H 1.3428 0.1430 0.5808 0.083 Uiso 1 1 calc R
H9C H 1.2426 0.0369 0.4869 0.083 Uiso 1 1 calc R
N2 N 0.5976(17) 0.7313(17) 0.9399(15) 0.033(4) Uani 1 1 d .
C11 C 0.719(2) 0.791(2) 0.982(2) 0.042(6) Uani 1 1 d .
H11 H 0.7702 0.8332 0.9450 0.050 Uiso 1 1 calc R
C12 C 0.766(3) 0.789(3) 1.083(2) 0.070(9) Uani 1 1 d .
H12 H 0.8519 0.8219 1.1101 0.084 Uiso 1 1 calc R
C13 C 0.692(3) 0.742(3) 1.141(2) 0.061(8) Uani 1 1 d .
H13 H 0.7215 0.7489 1.2115 0.073 Uiso 1 1 calc R
C14 C 0.569(3) 0.681(3) 1.092(2) 0.068(9) Uani 1 1 d .
H14 H 0.5153 0.6395 1.1278 0.081 Uiso 1 1 calc R
C15 C 0.525(2) 0.680(2) 0.995(2) 0.042(5) Uani 1 1 d .
H15 H 0.4400 0.6414 0.9658 0.050 Uiso 1 1 calc R
C16 C 0.546(2) 0.7282(19) 0.832(2) 0.050(7) Uani 1 1 d .
H16A H 0.5814 0.8125 0.8285 0.060 Uiso 1 1 calc R
H16B H 0.4560 0.7199 0.8294 0.060 Uiso 1 1 calc R
C17 C 0.568(4) 0.615(4) 0.717(4) 0.15(2) Uani 1 1 d .
H17A H 0.5107 0.6101 0.6549 0.185 Uiso 1 1 calc R
H17B H 0.6541 0.6335 0.7040 0.185 Uiso 1 1 calc R
C18 C 0.543(4) 0.514(4) 0.736(3) 0.094(11) Uiso 1 1 d .
H18A H 0.4622 0.5011 0.7612 0.113 Uiso 1 1 calc R
H18B H 0.6091 0.5082 0.7860 0.113 Uiso 1 1 calc R
C19 C 0.537(3) 0.412(3) 0.605(2) 0.080(10) Uani 1 1 d .
H19A H 0.4717 0.4237 0.5580 0.120 Uiso 1 1 calc R
H19B H 0.5196 0.3241 0.6010 0.120 Uiso 1 1 calc R
H19C H 0.6171 0.4331 0.5817 0.120 Uiso 1 1 calc R

loop_
_atom_site_aniso_label
_atom_site_aniso_U_11
_atom_site_aniso_U_22
_atom_site_aniso_U_33
_atom_site_aniso_U_23
_atom_site_aniso_U_13
_atom_site_aniso_U_12
Bi1 0.0228(4) 0.0235(4) 0.0187(4) 0.0077(3) 0.0062(3) 0.0006(3)
Bi2 0.0190(4) 0.0240(4) 0.0188(4) 0.0071(3) 0.0040(3) 0.0002(3)
Cl1 0.025(3) 0.031(3) 0.036(3) 0.012(2) 0.006(2) 0.014(2)
Cl2 0.038(3) 0.028(3) 0.033(3) 0.009(2) 0.007(2) 0.013(2)
Cl3 0.030(3) 0.030(3) 0.038(3) 0.014(2) 0.017(2) 0.005(2)
Cl4 0.070(4) 0.031(3) 0.039(3) 0.011(3) 0.031(3) 0.013(3)
Cl5 0.030(3) 0.075(4) 0.045(3) 0.035(3) -0.009(3) -0.001(3)
Cl6 0.023(2) 0.037(3) 0.028(2) 0.014(2) 0.014(2) 0.005(2)
Cl7 0.047(3) 0.046(3) 0.030(3) 0.018(3) -0.002(2) 0.006(3)
Cl8 0.036(3) 0.028(3) 0.054(3) 0.010(3) 0.024(3) 0.005(2)
N1 0.046(11) 0.021(8) 0.028(9) 0.002(8) 0.013(8) 0.014(8)
C1 0.080(19) 0.043(13) 0.024(11) 0.020(11) 0.007(12) 0.022(13)
C2 0.055(17) 0.059(16) 0.051(16) 0.037(14) -0.009(13) 0.003(14)
C3 0.041(15) 0.039(14) 0.08(2) 0.028(15) -0.013(14) 0.007(12)
C4 0.052(16) 0.044(14) 0.040(14) 0.014(12) 0.007(12) 0.008(12)
C5 0.030(12) 0.047(14) 0.042(13) 0.005(12) 0.010(10) 0.007(11)
C6 0.031(11) 0.020(10) 0.035(12) 0.007(9) -0.001(9) 0.009(9)
C7 0.035(11) 0.032(11) 0.017(10) -0.005(9) 0.009(9) -0.009(9)
C8 0.038(12) 0.021(10) 0.036(12) 0.003(9) 0.000(10) -0.002(9)
C9 0.057(17) 0.071(19) 0.059(17) 0.041(16) 0.018(14) 0.030(15)
N2 0.036(10) 0.032(9) 0.047(11) 0.024(9) 0.016(9) 0.023(8)
C11 0.037(13) 0.040(13) 0.061(16) 0.027(12) 0.009(12) 0.021(11)
C12 0.040(16) 0.10(2) 0.047(16) 0.004(17) -0.004(13) 0.004(17)
C13 0.060(18) 0.10(2) 0.061(17) 0.059(18) 0.035(15) 0.055(18)
C14 0.09(2) 0.064(18) 0.07(2) 0.027(17) 0.070(19) 0.036(17)
C15 0.036(13) 0.032(12) 0.062(16) 0.017(12) 0.013(12) 0.013(10)
C16 0.047(15) 0.009(9) 0.078(18) 0.005(11) 0.009(13) -0.011(10)
C17 0.09(3) 0.15(4) 0.34(7) 0.18(5) 0.13(4) 0.08(3)
C19 0.050(18) 0.063(19) 0.10(3) -0.008(18) 0.010(17) 0.010(16)

loop_
_atom_type_symbol
_atom_type_description
_atom_type_scat_dispersion_real
_atom_type_scat_dispersion_imag
_atom_type_scat_source
C C 0.0033 0.0016 'International Tables Vol C Tables 4.2.6.8 and 6.1.1.4'
H H 0.0000 0.0000 'International Tables Vol C Tables 4.2.6.8 and 6.1.1.4'
N N 0.0061 0.0033 'International Tables Vol C Tables 4.2.6.8 and 6.1.1.4'
Cl Cl 0.1484 0.1585 'International Tables Vol C Tables 4.2.6.8 and 6.1.1.4'
Bi Bi -4.1077 10.2566 'International Tables Vol C Tables 4.2.6.8 and 6.1.1.4'

loop_
_geom_angle_atom_site_label_1
_geom_angle_atom_site_label_2
_geom_angle_atom_site_label_3
_geom_angle
_geom_angle_site_symmetry_1
_geom_angle_site_symmetry_3
Cl4 Bi1 Cl5 96.1(2) . .
Cl4 Bi1 Cl6 91.44(17) . .
Cl5 Bi1 Cl6 92.18(17) . .
Cl4 Bi1 Cl3 89.16(16) . .
Cl5 Bi1 Cl3 88.77(17) . .
Cl6 Bi1 Cl3 178.81(16) . .
Cl4 Bi1 Cl2 91.17(17) . 2_565
Cl5 Bi1 Cl2 172.1(2) . 2_565
Cl6 Bi1 Cl2 84.65(15) . 2_565
Cl3 Bi1 Cl2 94.31(15) . 2_565
Cl4 Bi1 Cl1 166.36(18) . .
Cl5 Bi1 Cl1 93.23(19) . .
Cl6 Bi1 Cl1 98.10(16) . .
Cl3 Bi1 Cl1 81.13(15) . .
Cl2 Bi1 Cl1 80.11(13) 2_565 .
Cl7 Bi2 Cl8 92.10(19) . .
Cl7 Bi2 Cl2 88.40(17) . .
Cl8 Bi2 Cl2 93.48(17) . .
Cl7 Bi2 Cl3 89.77(17) . .
Cl8 Bi2 Cl3 89.43(16) . .
Cl2 Bi2 Cl3 176.61(15) . .
Cl7 Bi2 Cl1 174.03(17) . 2_565
Cl8 Bi2 Cl1 87.46(17) . 2_565
Cl2 Bi2 Cl1 85.69(14) . 2_565
Cl3 Bi2 Cl1 96.18(15) . 2_565
Cl7 Bi2 Cl1 93.01(16) . .
Cl8 Bi2 Cl1 171.95(15) . .
Cl2 Bi2 Cl1 92.88(15) . .
Cl3 Bi2 Cl1 84.37(14) . .
Cl1 Bi2 Cl1 88.10(14) 2_565 .
Bi2 Cl1 Bi2 91.90(14) 2_565 .
Bi2 Cl1 Bi1 92.64(12) 2_565 .
Bi2 Cl1 Bi1 92.37(14) . .
Bi2 Cl2 Bi1 101.55(15) . 2_565
Bi2 Cl3 Bi1 101.88(16) . .
C1 N1 C5 121(2) . .
C1 N1 C6 118.6(19) . .
C5 N1 C6 120.7(18) . .
N1 C1 C2 123(2) . .
C3 C2 C1 115(2) . .
C2 C3 C4 123(2) . .
C5 C4 C3 118(2) . .
C4 C5 N1 120(2) . .
N1 C6 C7 109.5(15) . .
C8 C7 C6 111.8(17) . .
C7 C8 C9 111.6(19) . .
C15 N2 C11 120.6(19) . .
C15 N2 C16 121(2) . .
C11 N2 C16 118.9(18) . .
N2 C11 C12 117(2) . .
C13 C12 C11 122(3) . .
C12 C13 C14 116(2) . .
C15 C14 C13 121(2) . .
N2 C15 C14 122(2) . .
N2 C16 C17 121(2) . .
C18 C17 C16 103(4) . .
C17 C18 C19 95(4) . .

loop_
_geom_bond_atom_site_label_1
_geom_bond_atom_site_label_2
_geom_bond_distance
_geom_bond_site_symmetry_2
Bi1 Cl4 2.520(6) .
Bi1 Cl5 2.524(5) .
Bi1 Cl6 2.554(5) .
Bi1 Cl3 2.927(5) .
Bi1 Cl2 2.986(5) 2_565
Bi1 Cl1 3.057(5) .
Bi2 Cl7 2.510(5) .
Bi2 Cl8 2.515(5) .
Bi2 Cl2 2.685(5) .
Bi2 Cl3 2.742(5) .
Bi2 Cl1 3.023(5) 2_565
Bi2 Cl1 3.045(5) .
Cl1 Bi2 3.023(5) 2_565
Cl2 Bi1 2.986(5) 2_565
N1 C1 1.36(2) .
N1 C5 1.37(3) .
N1 C6 1.50(3) .
C1 C2 1.39(3) .
C2 C3 1.35(4) .
C3 C4 1.47(3) .
C4 C5 1.32(3) .
C6 C7 1.54(3) .
C7 C8 1.48(3) .
C8 C9 1.55(3) .
N2 C15 1.31(3) .
N2 C11 1.34(3) .
N2 C16 1.48(3) .
C11 C12 1.42(3) .
C12 C13 1.32(3) .
C13 C14 1.38(4) .
C14 C15 1.34(4) .
C16 C17 1.70(5) .
C17 C18 1.22(4) .
C18 C19 1.73(4) .
